data_7134324
loop_
_publ_author_name
'Feng, Jianbin'
'Samedov, Kerim'
'Lu, Yanfei'
'Chen, Dongcheng'
'Cai, Yuanjing'

_publ_section_title
;
 1,5-Disila-<i>s</i>-indacene-based emitters: a molecular design towards
 efficient blue OLEDs.
;
_journal_issue 29
_journal_name_full 'Chemical communications (Cambridge, England)'
_journal_page_first 5491
_journal_page_last 5494
_journal_paper_doi 10.1039/d5cc00630a
_journal_volume 61
_journal_year 2025
_chemical_formula_moiety '2(C21 H15 F6 Si)'
_chemical_formula_sum 'C42 H30 F12 Si2'
_chemical_formula_weight 818.84
_space_group_crystal_system triclinic
_space_group_IT_number 2
_space_group_name_Hall '-P 1'
_space_group_name_H-M_alt 'P -1'
_atom_sites_solution_hydrogens geom
_atom_sites_solution_primary direct
_atom_sites_solution_secondary difmap
_audit_creation_date 2023-02-23
_audit_creation_method
;
  Olex2 1.1
  (compiled 2011.02.15 svn.r1672, GUI svn.r3494)
;
_audit_update_record
;
2023-03-13 deposited with the CCDC.	2025-03-11 downloaded from the CCDC.
;
_cell_angle_alpha 94.062(4)
_cell_angle_beta 91.359(5)
_cell_angle_gamma 103.177(5)
_cell_formula_units_Z 1
_cell_length_a 6.2534(4)
_cell_length_b 11.9611(6)
_cell_length_c 12.8145(7)
_cell_measurement_reflns_used 1754
_cell_measurement_temperature 113.95(10)
_cell_measurement_theta_max 27.2880
_cell_measurement_theta_min 3.7590
_cell_volume 930.13(9)
_computing_cell_refinement
;
CrysAlisPro, Agilent Technologies,
Version 1.171.37.35 (release 13-08-2014 CrysAlis171 .NET)
(compiled Aug 13 2014,18:06:01)
;
_computing_data_collection
;
CrysAlisPro, Agilent Technologies,
Version 1.171.37.35 (release 13-08-2014 CrysAlis171 .NET)
(compiled Aug 13 2014,18:06:01)
;
_computing_data_reduction
;
CrysAlisPro, Agilent Technologies,
Version 1.171.37.35 (release 13-08-2014 CrysAlis171 .NET)
(compiled Aug 13 2014,18:06:01)
;
_computing_molecular_graphics
;
O. V. Dolomanov, L. J. Bourhis, R. J. Gildea, J. A. K. Howard and H. Puschmann,
OLEX2: a complete structure solution, refinement and analysis program.
J. Appl. Cryst. (2009). 42, 339-341.
;
_computing_publication_material
;
O. V. Dolomanov, L. J. Bourhis, R. J. Gildea, J. A. K. Howard and H. Puschmann,
OLEX2: a complete structure solution, refinement and analysis program.
J. Appl. Cryst. (2009). 42, 339-341.
;
_computing_structure_refinement 'SHELXL-97 (Sheldrick, 1997)'
_computing_structure_solution 'A short history of SHELX (Sheldrick, 2007)/Bruker'
_diffrn_ambient_environment N~2~
_diffrn_ambient_temperature 113.95(10)
_diffrn_detector 'CCD plate'
_diffrn_detector_area_resol_mean 16.0971
_diffrn_detector_type Eos
_diffrn_measured_fraction_theta_full 0.9982
_diffrn_measured_fraction_theta_max 0.8046
_diffrn_measurement_details
;
#__ type_ start__ end____ width___ exp.time_
  1 omega  -33.00   33.00   1.0000    2.0000
omega____ theta____ kappa____ phi______ frames
    -       16.0852  -57.0000   90.0000 66

#__ type_ start__ end____ width___ exp.time_
  2 omega  -10.00   84.00   1.0000    2.0000
omega____ theta____ kappa____ phi______ frames
    -       16.0852   77.0000    0.0000 94

#__ type_ start__ end____ width___ exp.time_
  3 omega   11.00   62.00   1.0000    2.0000
omega____ theta____ kappa____ phi______ frames
    -       16.0852   57.0000 -180.0000 51

#__ type_ start__ end____ width___ exp.time_
  4 omega  -49.00   43.00   1.0000    2.0000
omega____ theta____ kappa____ phi______ frames
    -       16.0852  -77.0000 -120.0000 92

#__ type_ start__ end____ width___ exp.time_
  5 omega   29.00   54.00   1.0000    2.0000
omega____ theta____ kappa____ phi______ frames
    -       16.0852  -99.0000 -120.0000 25
;
_diffrn_measurement_device 'four-circle diffractometer'
_diffrn_measurement_device_type 'Xcalibur, Eos, Gemini'
_diffrn_measurement_method '\w scans'
_diffrn_orient_matrix_UB_11 0.0836410000
_diffrn_orient_matrix_UB_12 -0.0264765000
_diffrn_orient_matrix_UB_13 0.0173226000
_diffrn_orient_matrix_UB_21 0.0778668000
_diffrn_orient_matrix_UB_22 0.0534387000
_diffrn_orient_matrix_UB_23 0.0004746000
_diffrn_orient_matrix_UB_31 -0.0231227000
_diffrn_orient_matrix_UB_32 0.0132484000
_diffrn_orient_matrix_UB_33 0.0527649000
_diffrn_radiation_monochromator graphite
_diffrn_radiation_probe x-ray
_diffrn_radiation_type 'Mo K\a'
_diffrn_radiation_wavelength 0.71073
_diffrn_reflns_av_R_equivalents 0.0314
_diffrn_reflns_av_unetI/netI 0.0588
_diffrn_reflns_limit_h_max 6
_diffrn_reflns_limit_h_min -7
_diffrn_reflns_limit_k_max 14
_diffrn_reflns_limit_k_min -14
_diffrn_reflns_limit_l_max 13
_diffrn_reflns_limit_l_min -15
_diffrn_reflns_number 6196
_diffrn_reflns_theta_full 26.00
_diffrn_reflns_theta_max 26.00
_diffrn_reflns_theta_min 3.19
_diffrn_source 'Enhance (Mo) X-ray Source'
_exptl_absorpt_coefficient_mu 0.187
_exptl_absorpt_correction_T_max 1.00000
_exptl_absorpt_correction_T_min 0.94661
_exptl_absorpt_correction_type multi-scan
_exptl_absorpt_process_details
;
CrysAlisPro, Agilent Technologies,
Version 1.171.37.35 (release 13-08-2014 CrysAlis171 .NET)
(compiled Aug 13 2014,18:06:01)
Empirical absorption correction using spherical harmonics,
 implemented in SCALE3 ABSPACK scaling algorithm.
;
_exptl_crystal_density_diffrn 1.462
_exptl_crystal_density_method 'not measured'
_exptl_crystal_description plates
_exptl_crystal_F_000 418
_exptl_crystal_size_max 0.27
_exptl_crystal_size_mid 0.22
_exptl_crystal_size_min 0.18
_refine_diff_density_max 0.839
_refine_diff_density_min -0.833
_refine_diff_density_rms 0.069
_refine_ls_extinction_method none
_refine_ls_goodness_of_fit_ref 1.037
_refine_ls_hydrogen_treatment mixed
_refine_ls_matrix_type full
_refine_ls_number_parameters 255
_refine_ls_number_reflns 3561
_refine_ls_number_restraints 0
_refine_ls_restrained_S_all 1.037
_refine_ls_R_factor_all 0.0726
_refine_ls_R_factor_gt 0.0579
_refine_ls_shift/su_max 0.001
_refine_ls_shift/su_mean 0.000
_refine_ls_structure_factor_coef Fsqd
_refine_ls_weighting_details 'calc w=1/[\s^2^(Fo^2^)+(0.0485P)^2^+1.0666P] where P=(Fo^2^+2Fc^2^)/3'
_refine_ls_weighting_scheme calc
_refine_ls_wR_factor_gt 0.1286
_refine_ls_wR_factor_ref 0.1410
_reflns_number_gt 2820
_reflns_number_total 3561
_reflns_threshold_expression >2sigma(I)
_cod_data_source_file d5cc00630a2.cif
_cod_data_source_block exp_8343
_cod_depositor_comments 'Adding full bibliography for 7134323--7134324.cif.'
_cod_original_cell_volume 930.12(9)
_cod_database_code 7134324
_reflns_odcompleteness_completeness 99.82
_reflns_odcompleteness_iscentric 1
_reflns_odcompleteness_theta 25.07

loop_
_space_group_symop_id
_space_group_symop_operation_xyz
1 'x, y, z'
2 '-x, -y, -z'

loop_
_atom_site_label
_atom_site_type_symbol
_atom_site_fract_x
_atom_site_fract_y
_atom_site_fract_z
_atom_site_U_iso_or_equiv
_atom_site_adp_type
_atom_site_occupancy
_atom_site_symmetry_multiplicity
_atom_site_calc_flag
_atom_site_refinement_flags
_atom_site_disorder_assembly
_atom_site_disorder_group
Si1 Si 0.40637(12) 0.71578(6) 0.96156(6) 0.0180(2) Uani 1 1 d . . .
F1 F -0.0107(3) 0.62338(15) 1.62842(13) 0.0363(5) Uani 1 1 d . . .
F2 F 0.2823(3) 0.75781(15) 1.64481(13) 0.0390(5) Uani 1 1 d . . .
F3 F 0.3044(4) 0.58128(17) 1.64331(14) 0.0435(5) Uani 1 1 d . . .
C10 C 0.3980(5) 0.6201(2) 1.4370(2) 0.0230(6) Uani 1 1 d . . .
H10 H 0.5087 0.6007 1.4794 0.028 Uiso 1 1 calc R . .
C4 C 0.2855(4) 0.6576(2) 1.1515(2) 0.0187(6) Uani 1 1 d . . .
F5 F 1.2607(4) 1.00547(19) 1.40199(17) 0.0582(6) Uani 1 1 d . . .
C2 C 0.1675(4) 0.5901(2) 0.9702(2) 0.0180(6) Uani 1 1 d . . .
C1 C 0.0396(4) 0.5138(2) 0.8937(2) 0.0188(6) Uani 1 1 d . . .
H1 H 0.0665 0.5225 0.8217 0.023 Uiso 1 1 calc R . .
C7 C 0.0730(5) 0.6761(2) 1.3129(2) 0.0208(6) Uani 1 1 d . . .
H7 H -0.0393 0.6939 1.2704 0.025 Uiso 1 1 calc R . .
C8 C 0.0522(5) 0.6761(2) 1.4203(2) 0.0223(6) Uani 1 1 d . . .
H8 H -0.0728 0.6949 1.4515 0.027 Uiso 1 1 calc R . .
C3 C 0.1289(4) 0.5760(2) 1.0771(2) 0.0181(6) Uani 1 1 d . . .
C5 C 0.4486(4) 0.7335(2) 1.1088(2) 0.0189(6) Uani 1 1 d . . .
C12 C 0.6243(5) 0.8210(2) 1.1678(2) 0.0196(6) Uani 1 1 d . . .
C9 C 0.2156(5) 0.6484(2) 1.4823(2) 0.0218(6) Uani 1 1 d . . .
C16 C 1.0063(5) 0.9265(2) 1.1845(2) 0.0260(6) Uani 1 1 d . . .
H16 H 1.1494 0.9425 1.1576 0.031 Uiso 1 1 calc R . .
C15 C 0.9669(5) 0.9814(2) 1.2787(2) 0.0244(6) Uani 1 1 d . . .
C21 C 0.3291(5) 0.8458(2) 0.9137(2) 0.0261(7) Uani 1 1 d . . .
H21A H 0.2831 0.8309 0.8394 0.039 Uiso 1 1 calc R . .
H21B H 0.4559 0.9116 0.9226 0.039 Uiso 1 1 calc R . .
H21C H 0.2076 0.8630 0.9539 0.039 Uiso 1 1 calc R . .
C14 C 0.7572(5) 0.9594(2) 1.3164(2) 0.0253(6) Uani 1 1 d . . .
H14 H 0.7295 0.9983 1.3800 0.030 Uiso 1 1 calc R . .
C6 C 0.2580(5) 0.6500(2) 1.2666(2) 0.0183(6) Uani 1 1 d . . .
C11 C 0.4174(5) 0.6205(2) 1.3291(2) 0.0218(6) Uani 1 1 d . . .
H11 H 0.5411 0.6002 1.2979 0.026 Uiso 1 1 calc R . .
C17 C 0.8355(5) 0.8481(2) 1.1300(2) 0.0239(6) Uani 1 1 d . . .
H17 H 0.8634 0.8118 1.0650 0.029 Uiso 1 1 calc R . .
C18 C 0.1969(5) 0.6523(2) 1.5984(2) 0.0268(7) Uani 1 1 d . . .
C20 C 0.6324(5) 0.6771(3) 0.8863(2) 0.0299(7) Uani 1 1 d . . .
H20A H 0.6851 0.6169 0.9201 0.045 Uiso 1 1 calc R . .
H20B H 0.7534 0.7452 0.8843 0.045 Uiso 1 1 calc R . .
H20C H 0.5782 0.6486 0.8147 0.045 Uiso 1 1 calc R . .
F4 F 1.0906(4) 1.1353(2) 1.4059(3) 0.0938(11) Uani 1 1 d . . .
C13 C 0.5875(5) 0.8808(2) 1.2616(2) 0.0237(6) Uani 1 1 d . . .
H13 H 0.4438 0.8671 1.2878 0.028 Uiso 1 1 calc R . .
F6 F 1.3068(5) 1.1142(3) 1.2816(2) 0.1083(13) Uani 1 1 d . . .
C19 C 1.1524(6) 1.0610(3) 1.3409(3) 0.0345(7) Uani 1 1 d . . .

loop_
_atom_site_aniso_label
_atom_site_aniso_U_11
_atom_site_aniso_U_22
_atom_site_aniso_U_33
_atom_site_aniso_U_23
_atom_site_aniso_U_13
_atom_site_aniso_U_12
Si1 0.0183(4) 0.0181(4) 0.0170(4) 0.0021(3) 0.0017(3) 0.0023(3)
F1 0.0347(11) 0.0440(10) 0.0250(10) 0.0049(8) 0.0112(8) -0.0030(8)
F2 0.0496(13) 0.0340(10) 0.0242(9) -0.0068(8) -0.0005(8) -0.0062(9)
F3 0.0603(14) 0.0552(12) 0.0233(10) 0.0138(8) 0.0020(9) 0.0271(11)
C10 0.0204(15) 0.0238(14) 0.0235(15) 0.0052(11) -0.0039(11) 0.0018(11)
C4 0.0196(15) 0.0183(13) 0.0199(14) 0.0020(10) 0.0007(11) 0.0078(11)
F5 0.0525(15) 0.0621(14) 0.0582(14) -0.0189(11) -0.0310(11) 0.0199(11)
C2 0.0172(14) 0.0167(12) 0.0205(14) 0.0030(10) 0.0006(11) 0.0041(10)
C1 0.0184(14) 0.0233(13) 0.0159(13) 0.0044(11) 0.0030(11) 0.0060(11)
C7 0.0177(15) 0.0215(13) 0.0230(14) 0.0044(11) -0.0009(11) 0.0034(11)
C8 0.0218(15) 0.0212(13) 0.0232(15) 0.0005(11) 0.0051(11) 0.0034(11)
C3 0.0195(14) 0.0155(12) 0.0198(14) 0.0021(10) 0.0004(11) 0.0048(11)
C5 0.0170(14) 0.0203(13) 0.0206(14) 0.0040(11) 0.0011(11) 0.0058(11)
C12 0.0212(15) 0.0185(13) 0.0189(14) 0.0061(11) -0.0020(11) 0.0032(11)
C9 0.0255(16) 0.0178(13) 0.0186(14) 0.0013(11) 0.0006(11) -0.0020(11)
C16 0.0175(15) 0.0315(15) 0.0268(16) 0.0068(12) -0.0002(12) -0.0002(12)
C15 0.0234(16) 0.0198(13) 0.0280(16) 0.0038(12) -0.0071(12) 0.0009(12)
C21 0.0327(18) 0.0227(14) 0.0231(15) 0.0044(12) 0.0032(12) 0.0059(12)
C14 0.0291(17) 0.0213(14) 0.0239(15) -0.0006(11) 0.0007(12) 0.0035(12)
C6 0.0211(15) 0.0142(12) 0.0177(14) 0.0019(10) -0.0004(11) -0.0001(10)
C11 0.0198(15) 0.0223(14) 0.0228(15) 0.0039(11) 0.0000(11) 0.0034(11)
C17 0.0236(16) 0.0285(15) 0.0191(14) 0.0029(11) 0.0022(11) 0.0043(12)
C18 0.0328(18) 0.0245(14) 0.0201(15) 0.0017(12) 0.0000(12) 0.0004(13)
C20 0.0265(17) 0.0327(16) 0.0297(17) -0.0022(13) 0.0052(13) 0.0064(13)
F4 0.0448(15) 0.0674(16) 0.159(3) -0.0813(18) -0.0434(16) 0.0239(13)
C13 0.0214(16) 0.0216(14) 0.0268(15) 0.0024(11) 0.0016(12) 0.0023(11)
F6 0.092(2) 0.127(2) 0.0550(16) 0.0228(16) -0.0225(15) -0.0844(19)
C19 0.0301(19) 0.0323(17) 0.0369(19) 0.0015(14) -0.0061(14) 0.0000(14)

loop_
_atom_type_symbol
_atom_type_description
_atom_type_scat_dispersion_real
_atom_type_scat_dispersion_imag
_atom_type_scat_source
C C 0.0033 0.0016 'International Tables Vol C Tables 4.2.6.8 and 6.1.1.4'
H H 0.0000 0.0000 'International Tables Vol C Tables 4.2.6.8 and 6.1.1.4'
F F 0.0171 0.0103 'International Tables Vol C Tables 4.2.6.8 and 6.1.1.4'
Si Si 0.0817 0.0704 'International Tables Vol C Tables 4.2.6.8 and 6.1.1.4'

loop_
_geom_angle_atom_site_label_1
_geom_angle_atom_site_label_2
_geom_angle_atom_site_label_3
_geom_angle
_geom_angle_site_symmetry_1
_geom_angle_site_symmetry_3
_geom_angle_publ_flag
C2 Si1 C5 91.24(12) . . ?
C21 Si1 C2 113.87(13) . . ?
C21 Si1 C5 109.88(12) . . ?
C20 Si1 C2 112.53(13) . . ?
C20 Si1 C5 116.53(13) . . ?
C20 Si1 C21 111.45(14) . . ?
C9 C10 H10 120.2 . . ?
C9 C10 C11 119.5(3) . . ?
C11 C10 H10 120.2 . . ?
C3 C4 C6 119.1(2) . . ?
C5 C4 C3 116.5(2) . . ?
C5 C4 C6 124.4(2) . . ?
C1 C2 Si1 132.0(2) . . ?
C1 C2 C3 119.9(2) . . ?
C3 C2 Si1 108.10(19) . . ?
C2 C1 H1 120.0 . . ?
C2 C1 C3 120.0(2) . 2_567 ?
C3 C1 H1 120.0 2_567 . ?
C8 C7 H7 119.7 . . ?
C8 C7 C6 120.6(3) . . ?
C6 C7 H7 119.7 . . ?
C7 C8 H8 120.2 . . ?
C7 C8 C9 119.5(3) . . ?
C9 C8 H8 120.2 . . ?
C2 C3 C4 115.0(2) . . ?
C1 C3 C4 124.8(2) 2_567 . ?
C1 C3 C2 120.1(2) 2_567 . ?
C4 C5 Si1 108.9(2) . . ?
C4 C5 C12 125.7(2) . . ?
C12 C5 Si1 125.26(19) . . ?
C17 C12 C5 120.1(2) . . ?
C17 C12 C13 117.3(3) . . ?
C13 C12 C5 122.7(2) . . ?
C10 C9 C8 120.4(3) . . ?
C10 C9 C18 120.0(3) . . ?
C8 C9 C18 119.6(3) . . ?
C15 C16 H16 120.2 . . ?
C15 C16 C17 119.6(3) . . ?
C17 C16 H16 120.2 . . ?
C16 C15 C19 119.9(3) . . ?
C14 C15 C16 119.9(3) . . ?
C14 C15 C19 120.2(3) . . ?
Si1 C21 H21A 109.5 . . ?
Si1 C21 H21B 109.5 . . ?
Si1 C21 H21C 109.5 . . ?
H21A C21 H21B 109.5 . . ?
H21A C21 H21C 109.5 . . ?
H21B C21 H21C 109.5 . . ?
C15 C14 H14 119.9 . . ?
C15 C14 C13 120.3(3) . . ?
C13 C14 H14 119.9 . . ?
C7 C6 C4 120.1(2) . . ?
C11 C6 C4 120.7(2) . . ?
C11 C6 C7 119.2(3) . . ?
C10 C11 H11 119.7 . . ?
C6 C11 C10 120.7(3) . . ?
C6 C11 H11 119.7 . . ?
C12 C17 H17 119.1 . . ?
C16 C17 C12 121.9(3) . . ?
C16 C17 H17 119.1 . . ?
F1 C18 F2 105.9(2) . . ?
F1 C18 F3 106.3(2) . . ?
F1 C18 C9 113.4(2) . . ?
F2 C18 F3 105.8(2) . . ?
F2 C18 C9 112.1(2) . . ?
F3 C18 C9 112.6(2) . . ?
Si1 C20 H20A 109.5 . . ?
Si1 C20 H20B 109.5 . . ?
Si1 C20 H20C 109.5 . . ?
H20A C20 H20B 109.5 . . ?
H20A C20 H20C 109.5 . . ?
H20B C20 H20C 109.5 . . ?
C12 C13 H13 119.5 . . ?
C14 C13 C12 121.1(3) . . ?
C14 C13 H13 119.5 . . ?
F5 C19 C15 112.4(3) . . ?
F4 C19 F5 103.8(3) . . ?
F4 C19 C15 113.9(3) . . ?
F4 C19 F6 110.3(3) . . ?
F6 C19 F5 102.9(3) . . ?
F6 C19 C15 112.7(3) . . ?

loop_
_geom_bond_atom_site_label_1
_geom_bond_atom_site_label_2
_geom_bond_distance
_geom_bond_site_symmetry_2
_geom_bond_publ_flag
Si1 C2 1.874(3) . ?
Si1 C5 1.889(3) . ?
Si1 C21 1.869(3) . ?
Si1 C20 1.856(3) . ?
F1 C18 1.338(4) . ?
F2 C18 1.343(3) . ?
F3 C18 1.347(4) . ?
C10 H10 0.9500 . ?
C10 C9 1.390(4) . ?
C10 C11 1.391(4) . ?
C4 C3 1.486(4) . ?
C4 C5 1.356(4) . ?
C4 C6 1.495(4) . ?
F5 C19 1.329(4) . ?
C2 C1 1.392(4) . ?
C2 C3 1.413(4) . ?
C1 H1 0.9500 . ?
C1 C3 1.401(4) 2_567 ?
C7 H7 0.9500 . ?
C7 C8 1.386(4) . ?
C7 C6 1.400(4) . ?
C8 H8 0.9500 . ?
C8 C9 1.391(4) . ?
C3 C1 1.401(4) 2_567 ?
C5 C12 1.483(4) . ?
C12 C17 1.394(4) . ?
C12 C13 1.405(4) . ?
C9 C18 1.494(4) . ?
C16 H16 0.9500 . ?
C16 C15 1.387(4) . ?
C16 C17 1.387(4) . ?
C15 C14 1.383(4) . ?
C15 C19 1.494(4) . ?
C21 H21A 0.9800 . ?
C21 H21B 0.9800 . ?
C21 H21C 0.9800 . ?
C14 H14 0.9500 . ?
C14 C13 1.386(4) . ?
C6 C11 1.387(4) . ?
C11 H11 0.9500 . ?
C17 H17 0.9500 . ?
C20 H20A 0.9800 . ?
C20 H20B 0.9800 . ?
C20 H20C 0.9800 . ?
F4 C19 1.304(4) . ?
C13 H13 0.9500 . ?
F6 C19 1.318(4) . ?

loop_
_geom_torsion_atom_site_label_1
_geom_torsion_atom_site_label_2
_geom_torsion_atom_site_label_3
_geom_torsion_atom_site_label_4
_geom_torsion
_geom_torsion_site_symmetry_1
_geom_torsion_site_symmetry_2
_geom_torsion_site_symmetry_3
_geom_torsion_site_symmetry_4
_geom_torsion_publ_flag
Si1 C2 C1 C3 178.4(2) . . . 2_567 ?
Si1 C2 C3 C4 -2.1(3) . . . . ?
Si1 C2 C3 C1 -178.9(2) . . . 2_567 ?
Si1 C5 C12 C17 -39.6(3) . . . . ?
Si1 C5 C12 C13 139.5(2) . . . . ?
C10 C9 C18 F1 -148.5(3) . . . . ?
C10 C9 C18 F2 91.6(3) . . . . ?
C10 C9 C18 F3 -27.7(4) . . . . ?
C4 C5 C12 C17 144.3(3) . . . . ?
C4 C5 C12 C13 -36.6(4) . . . . ?
C4 C6 C11 C10 176.1(2) . . . . ?
C2 Si1 C5 C4 -4.6(2) . . . . ?
C2 Si1 C5 C12 178.7(2) . . . . ?
C1 C2 C3 C4 175.9(2) . . . . ?
C1 C2 C3 C1 -0.8(4) . . . 2_567 ?
C7 C8 C9 C10 -0.5(4) . . . . ?
C7 C8 C9 C18 178.0(2) . . . . ?
C7 C6 C11 C10 -2.0(4) . . . . ?
C8 C7 C6 C4 -176.1(2) . . . . ?
C8 C7 C6 C11 2.1(4) . . . . ?
C8 C9 C18 F1 33.0(3) . . . . ?
C8 C9 C18 F2 -86.8(3) . . . . ?
C8 C9 C18 F3 153.9(3) . . . . ?
C3 C4 C5 Si1 4.4(3) . . . . ?
C3 C4 C5 C12 -179.0(2) . . . . ?
C3 C4 C6 C7 -66.4(3) . . . . ?
C3 C4 C6 C11 115.5(3) . . . . ?
C3 C2 C1 C3 0.8(4) . . . 2_567 ?
C5 Si1 C2 C1 -174.0(3) . . . . ?
C5 Si1 C2 C3 3.73(19) . . . . ?
C5 C4 C3 C2 -1.6(3) . . . . ?
C5 C4 C3 C1 175.0(2) . . . 2_567 ?
C5 C4 C6 C7 115.1(3) . . . . ?
C5 C4 C6 C11 -63.0(4) . . . . ?
C5 C12 C17 C16 -177.8(3) . . . . ?
C5 C12 C13 C14 177.9(2) . . . . ?
C9 C10 C11 C6 0.7(4) . . . . ?
C16 C15 C14 C13 1.4(4) . . . . ?
C16 C15 C19 F5 -84.5(4) . . . . ?
C16 C15 C19 F4 157.9(3) . . . . ?
C16 C15 C19 F6 31.3(4) . . . . ?
C15 C16 C17 C12 -1.0(4) . . . . ?
C15 C14 C13 C12 0.7(4) . . . . ?
C21 Si1 C2 C1 73.6(3) . . . . ?
C21 Si1 C2 C3 -108.7(2) . . . . ?
C21 Si1 C5 C4 111.4(2) . . . . ?
C21 Si1 C5 C12 -65.3(3) . . . . ?
C14 C15 C19 F5 93.4(3) . . . . ?
C14 C15 C19 F4 -24.2(4) . . . . ?
C14 C15 C19 F6 -150.8(3) . . . . ?
C6 C4 C3 C2 179.8(2) . . . . ?
C6 C4 C3 C1 -3.6(4) . . . 2_567 ?
C6 C4 C5 Si1 -177.0(2) . . . . ?
C6 C4 C5 C12 -0.4(4) . . . . ?
C6 C7 C8 C9 -0.8(4) . . . . ?
C11 C10 C9 C8 0.5(4) . . . . ?
C11 C10 C9 C18 -177.9(2) . . . . ?
C17 C12 C13 C14 -2.9(4) . . . . ?
C17 C16 C15 C14 -1.3(4) . . . . ?
C17 C16 C15 C19 176.6(3) . . . . ?
C20 Si1 C2 C1 -54.5(3) . . . . ?
C20 Si1 C2 C3 123.25(19) . . . . ?
C20 Si1 C5 C4 -120.7(2) . . . . ?
C20 Si1 C5 C12 62.6(3) . . . . ?
C13 C12 C17 C16 3.1(4) . . . . ?
C19 C15 C14 C13 -176.5(3) . . . . ?
